data_2228294
loop_
_publ_author_name
'Feng, Li-ping'
'Zhao, Liang'

_publ_section_title
;
 5-[1-(Carboxymethyl)pyridinium-4-yl]-1,2,3,4-tetrazol-1-ide
;
_journal_coeditor_code DN2625
_journal_issue 12
_journal_name_full 'Acta Crystallographica Section E'
_journal_page_first o3310
_journal_paper_doi 10.1107/S1600536810048403
_journal_volume 66
_journal_year 2010
_chemical_formula_iupac 'C8 H7 N5 O2'
_chemical_formula_moiety 'C8 H7 N5 O2'
_chemical_formula_sum 'C8 H7 N5 O2'
_chemical_formula_weight 205.19
_chemical_name_systematic
;
5-[1-(Carboxymethyl)pyridinium-4-yl]-1,2,3,4-tetrazol-1-ide
;
_space_group_IT_number 9
_symmetry_cell_setting monoclinic
_symmetry_space_group_name_Hall 'C -2yc'
_symmetry_space_group_name_H-M 'C 1 c 1'
_atom_sites_solution_hydrogens geom
_atom_sites_solution_primary direct
_atom_sites_solution_secondary difmap
_audit_creation_method SHELXL-97
_cell_angle_alpha 90.00
_cell_angle_beta 101.80(3)
_cell_angle_gamma 90.00
_cell_formula_units_Z 4
_cell_length_a 8.8094(18)
_cell_length_b 9.3732(19)
_cell_length_c 11.189(2)
_cell_measurement_reflns_used 2059
_cell_measurement_temperature 298(2)
_cell_measurement_theta_max 27.47
_cell_measurement_theta_min 3.21
_cell_volume 904.4(3)
_computing_cell_refinement 'CrystalClear (Rigaku, 2005)'
_computing_data_collection 'CrystalClear (Rigaku, 2005)'
_computing_data_reduction 'CrystalClear (Rigaku, 2005)'
_computing_molecular_graphics 'XP in SHELXTL (Sheldrick, 2008) and PLATON (Spek, 2009)'
_computing_publication_material 'SHELXTL (Sheldrick, 2008)'
_computing_structure_refinement 'SHELXL97 (Sheldrick, 2008)'
_computing_structure_solution 'SHELXS97 (Sheldrick, 2008)'
_diffrn_ambient_temperature 298(2)
_diffrn_detector_area_resol_mean 13.6612
_diffrn_measured_fraction_theta_full 1.000
_diffrn_measured_fraction_theta_max 1.000
_diffrn_measurement_device_type 'Rigaku Mercury2'
_diffrn_measurement_method 'CCD profile fitting'
_diffrn_radiation_monochromator graphite
_diffrn_radiation_source 'fine-focus sealed tube'
_diffrn_radiation_type MoK\a
_diffrn_radiation_wavelength 0.71073
_diffrn_reflns_av_R_equivalents 0.0213
_diffrn_reflns_av_sigmaI/netI 0.0271
_diffrn_reflns_limit_h_max 11
_diffrn_reflns_limit_h_min -11
_diffrn_reflns_limit_k_max 12
_diffrn_reflns_limit_k_min -12
_diffrn_reflns_limit_l_max 14
_diffrn_reflns_limit_l_min -14
_diffrn_reflns_number 4629
_diffrn_reflns_theta_full 27.47
_diffrn_reflns_theta_max 27.47
_diffrn_reflns_theta_min 3.21
_exptl_absorpt_coefficient_mu 0.115
_exptl_absorpt_correction_T_max 1.000
_exptl_absorpt_correction_T_min 0.910
_exptl_absorpt_correction_type multi-scan
_exptl_absorpt_process_details '(CrystalClear; Rigaku, 2005)'
_exptl_crystal_colour Colourless
_exptl_crystal_density_diffrn 1.507
_exptl_crystal_density_method 'not measured'
_exptl_crystal_description block
_exptl_crystal_F_000 424
_exptl_crystal_size_max 0.10
_exptl_crystal_size_mid 0.03
_exptl_crystal_size_min 0.03
_refine_diff_density_max 0.138
_refine_diff_density_min -0.197
_refine_ls_extinction_method none
_refine_ls_goodness_of_fit_ref 1.066
_refine_ls_hydrogen_treatment constr
_refine_ls_matrix_type full
_refine_ls_number_parameters 137
_refine_ls_number_reflns 1043
_refine_ls_number_restraints 2
_refine_ls_restrained_S_all 1.065
_refine_ls_R_factor_all 0.0340
_refine_ls_R_factor_gt 0.0311
_refine_ls_shift/su_max 0.000
_refine_ls_shift/su_mean 0.000
_refine_ls_structure_factor_coef Fsqd
_refine_ls_weighting_details 'calc w=1/[\s^2^(Fo^2^)+(0.0478P)^2^+0.1896P] where P=(Fo^2^+2Fc^2^)/3'
_refine_ls_weighting_scheme calc
_refine_ls_wR_factor_gt 0.0774
_refine_ls_wR_factor_ref 0.0819
_reflns_number_gt 971
_reflns_number_total 1043
_reflns_threshold_expression I>2\s(I)
_cod_data_source_file dn2625.cif
_cod_data_source_block I
_cod_original_sg_symbol_H-M 'C c'
_cod_database_code 2228294
_cod_database_fobs_code 2228294

loop_
_symmetry_equiv_pos_as_xyz
'x, y, z'
'x, -y, z+1/2'
'x+1/2, y+1/2, z'
'x+1/2, -y+1/2, z+1/2'

loop_
_atom_site_type_symbol
_atom_site_label
_atom_site_fract_x
_atom_site_fract_y
_atom_site_fract_z
_atom_site_U_iso_or_equiv
_atom_site_adp_type
_atom_site_calc_flag
_atom_site_refinement_flags
_atom_site_occupancy
_atom_site_disorder_assembly
_atom_site_disorder_group
O O1 1.1510(2) 0.22028(18) 0.28067(17) 0.0424(4) Uani d . 1 . .
H H1A 1.1988 0.1581 0.2523 0.064 Uiso calc R 1 . .
O O2 0.9872(2) 0.04264(18) 0.30239(18) 0.0473(4) Uani d . 1 . .
N N1 0.83175(19) 0.21616(19) 0.43834(16) 0.0302(4) Uani d . 1 . .
N N2 0.3137(2) 0.1524(3) 0.5601(2) 0.0498(6) Uani d . 1 . .
N N3 0.2244(2) 0.0761(3) 0.6185(2) 0.0488(6) Uani d . 1 . .
N N4 0.2990(2) -0.0370(2) 0.66513(19) 0.0411(5) Uani d . 1 . .
N N5 0.4411(2) -0.0394(2) 0.6403(2) 0.0414(5) Uani d . 1 . .
C C1 0.6906(3) 0.2695(3) 0.3907(2) 0.0374(5) Uani d . 1 . .
H H1 0.6795 0.3366 0.3283 0.045 Uiso calc R 1 . .
C C2 0.5627(3) 0.2256(3) 0.4332(2) 0.0383(5) Uani d . 1 . .
H H2 0.4658 0.2645 0.4011 0.046 Uiso calc R 1 . .
C C3 0.5786(2) 0.1231(2) 0.5242(2) 0.0306(4) Uani d . 1 . .
C C4 0.7249(3) 0.0675(2) 0.5702(2) 0.0371(5) Uani d . 1 . .
H H4 0.7380 -0.0023 0.6304 0.045 Uiso calc R 1 . .
C C5 0.8499(3) 0.1156(2) 0.5265(2) 0.0375(5) Uani d . 1 . .
H H5 0.9480 0.0788 0.5578 0.045 Uiso calc R 1 . .
C C6 0.4446(2) 0.0779(2) 0.57437(19) 0.0320(5) Uani d . 1 . .
C C7 0.9702(2) 0.2699(2) 0.3979(2) 0.0339(5) Uani d . 1 . .
H H7A 1.0494 0.2934 0.4690 0.041 Uiso calc R 1 . .
H H7B 0.9435 0.3567 0.3511 0.041 Uiso calc R 1 . .
C C8 1.0352(2) 0.1622(2) 0.32033(19) 0.0308(4) Uani d . 1 . .

loop_
_atom_site_aniso_label
_atom_site_aniso_U_11
_atom_site_aniso_U_22
_atom_site_aniso_U_33
_atom_site_aniso_U_12
_atom_site_aniso_U_13
_atom_site_aniso_U_23
O1 0.0384(8) 0.0479(9) 0.0486(9) 0.0017(7) 0.0268(8) 0.0014(8)
O2 0.0452(10) 0.0420(9) 0.0610(11) -0.0036(8) 0.0258(9) -0.0095(8)
N1 0.0251(9) 0.0346(9) 0.0351(9) 0.0004(7) 0.0156(7) 0.0006(7)
N2 0.0292(9) 0.0692(14) 0.0553(13) 0.0078(10) 0.0184(9) 0.0190(11)
N3 0.0272(9) 0.0736(16) 0.0495(11) -0.0015(10) 0.0168(8) 0.0095(11)
N4 0.0321(9) 0.0537(12) 0.0429(10) -0.0090(9) 0.0202(8) -0.0053(9)
N5 0.0333(10) 0.0468(11) 0.0504(11) -0.0008(8) 0.0232(9) 0.0039(9)
C1 0.0328(11) 0.0421(12) 0.0406(11) 0.0048(9) 0.0152(9) 0.0104(10)
C2 0.0256(10) 0.0484(13) 0.0431(13) 0.0047(9) 0.0121(9) 0.0081(10)
C3 0.0247(9) 0.0385(11) 0.0312(10) -0.0004(8) 0.0116(8) -0.0031(8)
C4 0.0295(10) 0.0417(11) 0.0434(12) 0.0028(9) 0.0150(9) 0.0125(11)
C5 0.0246(9) 0.0462(12) 0.0438(12) 0.0072(9) 0.0119(9) 0.0103(10)
C6 0.0276(10) 0.0389(11) 0.0320(10) -0.0029(8) 0.0117(9) -0.0016(8)
C7 0.0296(11) 0.0359(11) 0.0419(12) -0.0011(8) 0.0205(9) 0.0005(9)
C8 0.0284(9) 0.0334(10) 0.0331(10) 0.0035(8) 0.0120(8) 0.0014(9)

loop_
_atom_type_symbol
_atom_type_description
_atom_type_scat_dispersion_real
_atom_type_scat_dispersion_imag
_atom_type_scat_source
C C 0.0033 0.0016 'International Tables Vol C Tables 4.2.6.8 and 6.1.1.4'
H H 0.0000 0.0000 'International Tables Vol C Tables 4.2.6.8 and 6.1.1.4'
N N 0.0061 0.0033 'International Tables Vol C Tables 4.2.6.8 and 6.1.1.4'
O O 0.0106 0.0060 'International Tables Vol C Tables 4.2.6.8 and 6.1.1.4'

loop_
_geom_angle_atom_site_label_1
_geom_angle_atom_site_label_2
_geom_angle_atom_site_label_3
_geom_angle_site_symmetry_1
_geom_angle_site_symmetry_3
_geom_angle
_geom_angle_publ_flag
C8 O1 H1A . . 109.5 ?
C1 N1 C5 . . 120.71(18) ?
C1 N1 C7 . . 120.49(18) ?
C5 N1 C7 . . 118.77(18) ?
N3 N2 C6 . . 104.1(2) ?
N4 N3 N2 . . 109.6(2) ?
N3 N4 N5 . . 110.4(2) ?
C6 N5 N4 . . 103.3(2) ?
N1 C1 C2 . . 120.6(2) ?
N1 C1 H1 . . 119.7 ?
C2 C1 H1 . . 119.7 ?
C1 C2 C3 . . 119.7(2) ?
C1 C2 H2 . . 120.2 ?
C3 C2 H2 . . 120.2 ?
C2 C3 C4 . . 118.6(2) ?
C2 C3 C6 . . 120.81(19) ?
C4 C3 C6 . . 120.52(19) ?
C5 C4 C3 . . 119.8(2) ?
C5 C4 H4 . . 120.1 ?
C3 C4 H4 . . 120.1 ?
N1 C5 C4 . . 120.5(2) ?
N1 C5 H5 . . 119.8 ?
C4 C5 H5 . . 119.8 ?
N5 C6 N2 . . 112.5(2) ?
N5 C6 C3 . . 124.28(19) ?
N2 C6 C3 . . 123.2(2) ?
N1 C7 C8 . . 112.40(17) ?
N1 C7 H7A . . 109.1 ?
C8 C7 H7A . . 109.1 ?
N1 C7 H7B . . 109.1 ?
C8 C7 H7B . . 109.1 ?
H7A C7 H7B . . 107.9 ?
O2 C8 O1 . . 127.1(2) ?
O2 C8 C7 . . 123.7(2) ?
O1 C8 C7 . . 109.16(17) ?

loop_
_geom_bond_atom_site_label_1
_geom_bond_atom_site_label_2
_geom_bond_site_symmetry_2
_geom_bond_distance
_geom_bond_publ_flag
O1 C8 . 1.311(3) ?
O1 H1A . 0.8200 ?
O2 C8 . 1.200(3) ?
N1 C1 . 1.345(3) ?
N1 C5 . 1.350(3) ?
N1 C7 . 1.474(3) ?
N2 N3 . 1.329(3) ?
N2 C6 . 1.330(3) ?
N3 N4 . 1.299(3) ?
N4 N5 . 1.337(3) ?
N5 C6 . 1.328(3) ?
C1 C2 . 1.373(3) ?
C1 H1 . 0.9300 ?
C2 C3 . 1.386(3) ?
C2 H2 . 0.9300 ?
C3 C4 . 1.388(3) ?
C3 C6 . 1.469(3) ?
C4 C5 . 1.370(3) ?
C4 H4 . 0.9300 ?
C5 H5 . 0.9300 ?
C7 C8 . 1.517(3) ?
C7 H7A . 0.9700 ?
C7 H7B . 0.9700 ?

loop_
_geom_hbond_atom_site_label_D
_geom_hbond_atom_site_label_H
_geom_hbond_atom_site_label_A
_geom_hbond_site_symmetry_A
_geom_hbond_distance_DH
_geom_hbond_distance_HA
_geom_hbond_distance_DA
_geom_hbond_angle_DHA
O1 H1A N4 2_654 0.82 1.84 2.648(3) 170.4
C1 H1 O2 3_455 0.93 2.55 3.165(3) 124.3
C1 H1 N3 4_554 0.93 2.59 3.440(3) 151.8
C5 H5 N3 1_655 0.93 2.39 3.270(3) 157.7

loop_
_geom_torsion_atom_site_label_1
_geom_torsion_atom_site_label_2
_geom_torsion_atom_site_label_3
_geom_torsion_atom_site_label_4
_geom_torsion_site_symmetry_1
_geom_torsion_site_symmetry_2
_geom_torsion_site_symmetry_3
_geom_torsion_site_symmetry_4
_geom_torsion
_geom_torsion_publ_flag
C6 N2 N3 N4 . . . . 0.3(3) ?
N2 N3 N4 N5 . . . . 0.5(3) ?
N3 N4 N5 C6 . . . . -1.0(3) ?
C5 N1 C1 C2 . . . . 1.9(4) ?
C7 N1 C1 C2 . . . . -176.2(2) ?
N1 C1 C2 C3 . . . . -1.5(4) ?
C1 C2 C3 C4 . . . . 0.1(3) ?
C1 C2 C3 C6 . . . . 177.9(2) ?
C2 C3 C4 C5 . . . . 0.9(4) ?
C6 C3 C4 C5 . . . . -176.9(2) ?
C1 N1 C5 C4 . . . . -0.9(4) ?
C7 N1 C5 C4 . . . . 177.2(2) ?
C3 C4 C5 N1 . . . . -0.5(4) ?
N4 N5 C6 N2 . . . . 1.3(3) ?
N4 N5 C6 C3 . . . . -179.9(2) ?
N3 N2 C6 N5 . . . . -1.0(3) ?
N3 N2 C6 C3 . . . . -179.9(2) ?
C2 C3 C6 N5 . . . . 164.3(2) ?
C4 C3 C6 N5 . . . . -17.9(3) ?
C2 C3 C6 N2 . . . . -17.0(3) ?
C4 C3 C6 N2 . . . . 160.8(2) ?
C1 N1 C7 C8 . . . . -108.5(2) ?
C5 N1 C7 C8 . . . . 73.4(3) ?
N1 C7 C8 O2 . . . . -5.8(3) ?
N1 C7 C8 O1 . . . . 175.68(18) ?

loop_
_cod_related_entry_id
_cod_related_entry_database
_cod_related_entry_code
1 ChemSpider 30656342
